data_7010081
loop_
_publ_author_name
'Siefert, Rolf'
'Weyherm\"uller, Thomas'
'Chaudhuri, Phalguni'

_publ_section_title
;
 Isolation, structural and spectroscopic investigations of complexes
 with tridentate [O,P,O] and [O,O,O] donor ligands
;
_journal_issue 24
_journal_name_full 'Journal of the Chemical Society, Dalton Transactions'
_journal_page_first 4656
_journal_paper_doi 10.1039/b005693f
_journal_year 2000
_chemical_formula_structural '[C74 H108 Co2 O9 P2], 2 EtOH, 0.5 H2O'
_chemical_formula_sum 'C78 H121 Co2 O11.5 P2'
_chemical_formula_weight 1422.55
_chemical_name_systematic
; 
 ? 
;
_space_group_IT_number 2
_symmetry_cell_setting triclinic
_symmetry_space_group_name_Hall '-P 1'
_symmetry_space_group_name_H-M 'P -1'
_atom_sites_solution_hydrogens geom
_atom_sites_solution_primary direct
_atom_sites_solution_secondary difmap
_audit_creation_method SHELXL
_cell_angle_alpha 99.19(2)
_cell_angle_beta 102.99(2)
_cell_angle_gamma 108.59(2)
_cell_formula_units_Z 2
_cell_length_a 15.036(2)
_cell_length_b 16.294(3)
_cell_length_c 18.969(3)
_cell_measurement_reflns_used 5739
_cell_measurement_temperature 100(2)
_cell_volume 4155.3(15)
_computing_structure_refinement 'SHELXL-93 (Sheldrick, 1993)'
_computing_structure_solution 'SHELXS-86 (Sheldrick, 1990)'
_diffrn_ambient_temperature 100(2)
_diffrn_measurement_device 'Siemens SMART'
_diffrn_radiation_monochromator graphite
_diffrn_radiation_source 'fine-focus sealed tube'
_diffrn_radiation_type MoK\a
_diffrn_radiation_wavelength 0.71073
_diffrn_reflns_av_R_equivalents 0.0766
_diffrn_reflns_av_sigmaI/netI 0.1174
_diffrn_reflns_limit_h_max 23
_diffrn_reflns_limit_h_min -22
_diffrn_reflns_limit_k_max 24
_diffrn_reflns_limit_k_min -23
_diffrn_reflns_limit_l_max 18
_diffrn_reflns_limit_l_min -29
_diffrn_reflns_number 33548
_diffrn_reflns_theta_max 26.00
_diffrn_reflns_theta_min 1.50
_exptl_absorpt_coefficient_mu 0.490
_exptl_absorpt_correction_type 'not measured'
_exptl_crystal_colour violet
_exptl_crystal_density_diffrn 1.137
_exptl_crystal_description 'transparent block'
_exptl_crystal_F_000 1530
_exptl_crystal_size_max 0.74
_exptl_crystal_size_mid 0.53
_exptl_crystal_size_min 0.14
_refine_diff_density_max 0.966
_refine_diff_density_min -0.737
_refine_diff_density_rms 0.100
_refine_ls_extinction_method none
_refine_ls_goodness_of_fit_all 1.015
_refine_ls_goodness_of_fit_obs 1.112
_refine_ls_matrix_type full
_refine_ls_number_parameters 847
_refine_ls_number_reflns 14060
_refine_ls_number_restraints 2
_refine_ls_restrained_S_all 1.047
_refine_ls_restrained_S_obs 1.112
_refine_ls_R_factor_all 0.1266
_refine_ls_R_factor_obs 0.0691
_refine_ls_shift/esd_max -0.046
_refine_ls_shift/esd_mean 0.001
_refine_ls_structure_factor_coef Fsqd
_refine_ls_weighting_details 'w=1/[\s^2^(Fo^2^)+(0.1000P)^2^+0.0000P] where P=(Fo^2^+2Fc^2^)/3'
_refine_ls_weighting_scheme calc
_refine_ls_wR_factor_all 0.1984
_refine_ls_wR_factor_obs 0.1642
_reflns_number_observed 9657
_reflns_number_total 15582
_reflns_observed_criterion >2sigma(I)
_cod_data_source_file b005693f.txt
_cod_data_source_block 7
_cod_depositor_comments
;
The following automatic conversions were performed:
'_symmetry_cell_setting' value 'Triclinic' changed to 'triclinic'
according to '/home/saulius/struct/CIF-dictionaries/cif_core.dic'
dictionary named 'cif_core.dic' version 2.4.1 from 2010-06-29.

Automatic conversion script
Id: cif_fix_enum 1527 2010-12-29 10:47:43Z saulius 

The following automatic conversions were performed:

'_refine_ls_weighting_scheme' value 'calc
w=1/[\s^2^(Fo^2^)+(0.1000P)^2^+0.0000P] where P=(Fo^2^+2Fc^2^)/3' was
changed to 'calc'. New tag '_refine_ls_weighting_details' was
created. The value of the new tag was set to
'w=1/[\s^2^(Fo^2^)+(0.1000P)^2^+0.0000P] where P=(Fo^2^+2Fc^2^)/3'.

Automatic conversion script
Id: cif_fix_values 3143 2015-03-26 13:38:13Z robertas 
;
_cod_original_cell_volume 4155.3(12)
_cod_original_sg_symbol_H-M P-1
_cod_original_formula_sum 'C78 H121 Co2 O11.50 P2'
_cod_database_code 7010081

loop_
_symmetry_equiv_pos_as_xyz
'x, y, z'
'-x, -y, -z'

loop_
_atom_site_aniso_label
_atom_site_aniso_U_11
_atom_site_aniso_U_22
_atom_site_aniso_U_33
_atom_site_aniso_U_23
_atom_site_aniso_U_13
_atom_site_aniso_U_12
Co1 0.0221(3) 0.0201(4) 0.0137(3) 0.0052(3) 0.0062(2) 0.0093(3)
Co2 0.0213(3) 0.0144(4) 0.0156(3) 0.0043(2) 0.0068(2) 0.0072(3)
P1 0.0224(6) 0.0172(7) 0.0122(5) 0.0043(5) 0.0048(5) 0.0087(5)
P2 0.0181(6) 0.0128(6) 0.0147(5) 0.0033(4) 0.0048(5) 0.0057(5)
O1 0.023(2) 0.012(2) 0.0134(14) 0.0024(12) 0.0041(12) 0.0062(13)
O2 0.028(2) 0.022(2) 0.0137(14) 0.0055(13) 0.0068(13) 0.0072(14)
O3 0.021(2) 0.017(2) 0.021(2) 0.0072(13) 0.0065(13) 0.0081(14)
O4 0.021(2) 0.015(2) 0.0158(14) 0.0051(12) 0.0057(12) 0.0064(13)
O5 0.027(2) 0.023(2) 0.0137(14) 0.0042(13) 0.0059(13) 0.0150(14)
O6 0.021(2) 0.017(2) 0.0177(15) 0.0043(13) 0.0072(13) 0.0044(13)
C1 0.027(2) 0.019(3) 0.017(2) 0.003(2) 0.011(2) 0.011(2)
C2 0.026(2) 0.015(3) 0.014(2) 0.003(2) 0.008(2) 0.007(2)
C3 0.027(2) 0.022(3) 0.021(2) 0.005(2) 0.007(2) 0.009(2)
C4 0.023(2) 0.025(3) 0.022(2) 0.004(2) 0.010(2) 0.008(2)
C5 0.032(3) 0.022(3) 0.016(2) 0.003(2) 0.012(2) 0.007(2)
C6 0.026(2) 0.019(3) 0.016(2) 0.005(2) 0.006(2) 0.010(2)
C7 0.027(3) 0.046(4) 0.026(3) 0.011(2) 0.009(2) 0.018(2)
C8 0.039(3) 0.046(4) 0.033(3) 0.018(3) 0.010(2) 0.025(3)
C9 0.028(3) 0.053(4) 0.031(3) 0.015(3) 0.004(2) 0.006(3)
C10 0.034(3) 0.092(5) 0.036(3) 0.031(3) 0.013(3) 0.034(3)
C11 0.034(3) 0.030(3) 0.017(2) 0.001(2) 0.011(2) 0.009(2)
C12 0.039(3) 0.050(4) 0.016(2) 0.009(2) 0.011(2) 0.011(3)
C13 0.043(3) 0.042(4) 0.025(3) 0.008(2) 0.016(2) 0.007(3)
C14 0.051(3) 0.046(4) 0.031(3) -0.001(3) 0.023(3) 0.015(3)
C15 0.021(2) 0.019(3) 0.010(2) 0.003(2) -0.001(2) 0.007(2)
C16 0.025(2) 0.018(3) 0.014(2) 0.004(2) 0.003(2) 0.011(2)
C17 0.028(2) 0.016(3) 0.016(2) 0.006(2) 0.006(2) 0.011(2)
C18 0.026(2) 0.014(3) 0.014(2) 0.001(2) 0.001(2) 0.008(2)
C19 0.019(2) 0.021(3) 0.015(2) 0.006(2) -0.002(2) 0.005(2)
C20 0.022(2) 0.024(3) 0.016(2) 0.008(2) 0.006(2) 0.012(2)
C21 0.032(3) 0.018(3) 0.024(2) 0.006(2) 0.015(2) 0.014(2)
C22 0.045(3) 0.015(3) 0.025(2) 0.001(2) 0.014(2) 0.008(2)
C23 0.033(3) 0.028(3) 0.033(3) 0.008(2) 0.017(2) 0.015(2)
C24 0.045(3) 0.018(3) 0.036(3) 0.005(2) 0.021(2) 0.011(2)
C25 0.020(2) 0.022(3) 0.029(2) 0.006(2) 0.006(2) 0.007(2)
C26 0.025(3) 0.027(3) 0.053(3) 0.002(3) 0.003(3) 0.003(2)
C27 0.029(3) 0.042(4) 0.043(3) 0.015(3) 0.007(2) 0.014(3)
C28 0.028(3) 0.039(4) 0.044(3) 0.017(3) 0.012(2) 0.003(2)
C29 0.021(2) 0.025(3) 0.010(2) 0.004(2) 0.006(2) 0.010(2)
C30 0.036(3) 0.026(3) 0.024(2) 0.007(2) 0.003(2) 0.011(2)
C31 0.037(3) 0.030(3) 0.027(3) -0.002(2) -0.004(2) 0.005(3)
C32 0.033(3) 0.046(4) 0.016(2) 0.011(2) 0.001(2) 0.019(3)
C33 0.036(3) 0.035(3) 0.023(2) 0.015(2) 0.007(2) 0.019(3)
C34 0.031(3) 0.021(3) 0.020(2) 0.009(2) 0.007(2) 0.009(2)
C35 0.022(2) 0.012(2) 0.015(2) 0.002(2) 0.003(2) 0.008(2)
C36 0.028(2) 0.013(2) 0.015(2) 0.006(2) 0.006(2) 0.010(2)
C37 0.021(2) 0.018(3) 0.019(2) 0.008(2) 0.005(2) 0.007(2)
C38 0.019(2) 0.018(3) 0.015(2) 0.004(2) 0.001(2) 0.006(2)
C39 0.020(2) 0.021(3) 0.016(2) 0.006(2) 0.005(2) 0.009(2)
C40 0.022(2) 0.019(3) 0.018(2) 0.007(2) 0.009(2) 0.010(2)
C41 0.023(2) 0.036(3) 0.022(2) 0.011(2) 0.008(2) 0.015(2)
C42 0.035(3) 0.046(4) 0.039(3) 0.012(3) 0.014(2) 0.023(3)
C43 0.020(2) 0.039(3) 0.031(3) 0.010(2) 0.008(2) 0.004(2)
C44 0.025(3) 0.060(4) 0.026(3) 0.011(3) 0.004(2) 0.017(3)
C45 0.027(2) 0.023(3) 0.017(2) 0.004(2) 0.007(2) 0.010(2)
C46 0.038(3) 0.042(4) 0.027(3) 0.002(2) 0.020(2) 0.010(3)
C47 0.034(3) 0.051(4) 0.022(2) 0.000(2) 0.009(2) 0.011(3)
C48 0.065(4) 0.041(4) 0.029(3) 0.008(2) 0.019(3) 0.034(3)
C49 0.017(2) 0.019(3) 0.014(2) 0.003(2) 0.006(2) 0.008(2)
C50 0.018(2) 0.018(3) 0.012(2) 0.003(2) 0.000(2) 0.008(2)
C51 0.018(2) 0.024(3) 0.017(2) 0.004(2) 0.003(2) 0.010(2)
C52 0.020(2) 0.028(3) 0.023(2) 0.007(2) 0.008(2) 0.007(2)
C53 0.021(2) 0.017(3) 0.022(2) 0.004(2) 0.007(2) 0.001(2)
C54 0.019(2) 0.020(3) 0.013(2) 0.001(2) -0.003(2) 0.007(2)
C55 0.028(3) 0.026(3) 0.032(3) 0.009(2) 0.015(2) 0.015(2)
C56 0.038(3) 0.028(3) 0.021(2) 0.005(2) 0.016(2) 0.015(2)
C57 0.033(3) 0.025(3) 0.035(3) 0.007(2) 0.002(2) 0.018(2)
C58 0.042(3) 0.036(4) 0.069(4) 0.017(3) 0.032(3) 0.023(3)
C59 0.024(3) 0.029(3) 0.037(3) 0.011(2) 0.010(2) 0.003(2)
C60 0.037(3) 0.025(3) 0.065(4) 0.010(3) 0.018(3) 0.001(3)
C61 0.046(4) 0.040(4) 0.102(5) 0.034(4) 0.047(4) 0.014(3)
C62 0.066(4) 0.054(4) 0.046(3) 0.032(3) 0.017(3) 0.015(3)
C63 0.024(2) 0.014(3) 0.023(2) 0.004(2) 0.009(2) 0.007(2)
C64 0.033(3) 0.017(3) 0.021(2) 0.001(2) 0.006(2) 0.007(2)
C65 0.045(3) 0.018(3) 0.033(3) -0.003(2) 0.007(2) 0.013(2)
C66 0.042(3) 0.012(3) 0.039(3) -0.001(2) 0.008(2) 0.009(2)
C67 0.038(3) 0.023(3) 0.037(3) 0.011(2) 0.010(2) 0.014(2)
C68 0.028(3) 0.023(3) 0.023(2) 0.004(2) 0.006(2) 0.011(2)
O70 0.025(2) 0.020(2) 0.029(2) 0.0020(15) -0.0007(15) 0.0066(15)
C70 0.061(4) 0.033(4) 0.056(4) -0.002(3) -0.015(3) 0.017(3)
C71 0.119(7) 0.075(7) 0.071(5) 0.033(5) -0.030(5) -0.054(6)
O80 0.040(2) 0.030(2) 0.019(2) 0.0018(14) 0.004(2) 0.020(2)
C80 0.044(3) 0.039(4) 0.026(3) -0.003(2) 0.003(2) 0.021(3)
C81 0.096(5) 0.054(5) 0.028(3) -0.006(3) 0.018(3) 0.024(4)
O9 0.027(2) 0.014(2) 0.023(2) -0.0015(13) 0.0006(14) 0.0048(14)
C100 0.029(3) 0.094(6) 0.131(7) 0.081(6) -0.012(4) 0.000(4)
C101 0.065(4) 0.037(4) 0.051(4) 0.012(3) -0.007(3) 0.011(3)
O200 0.059(2) 0.038(3) 0.035(2) 0.004(2) 0.008(2) 0.031(2)
C201 0.096(6) 0.085(7) 0.111(7) 0.031(6) 0.014(6) 0.049(6)
C200 0.084(5) 0.059(5) 0.051(4) 0.005(3) 0.004(4) 0.045(4)

loop_
_atom_site_label
_atom_site_type_symbol
_atom_site_fract_x
_atom_site_fract_y
_atom_site_fract_z
_atom_site_U_iso_or_equiv
_atom_site_thermal_displace_type
_atom_site_occupancy
_atom_site_calc_flag
_atom_site_refinement_flags
_atom_site_disorder_group
Co1 Co 0.69209(4) 0.23019(4) 0.22919(3) 0.0180(2) Uani 1 d . .
Co2 Co 0.51619(4) 0.28735(4) 0.23232(3) 0.0166(2) Uani 1 d . .
P1 P 0.62177(8) 0.33347(8) 0.10798(6) 0.0169(3) Uani 1 d . .
P2 P 0.54418(8) 0.13499(8) 0.31208(6) 0.0152(2) Uani 1 d . .
O1 O 0.5867(2) 0.2628(2) 0.15065(14) 0.0165(6) Uani 1 d . .
O2 O 0.7952(2) 0.3195(2) 0.20366(15) 0.0215(7) Uani 1 d . .
O3 O 0.5114(2) 0.3983(2) 0.2003(2) 0.0191(7) Uani 1 d . .
O4 O 0.5520(2) 0.1717(2) 0.24323(15) 0.0170(6) Uani 1 d . .
O5 O 0.7509(2) 0.1835(2) 0.31336(15) 0.0196(7) Uani 1 d . .
O6 O 0.4859(2) 0.2883(2) 0.3285(2) 0.0188(7) Uani 1 d . .
C1 C 0.7240(3) 0.3240(3) 0.0798(2) 0.0196(10) Uani 1 d . .
C2 C 0.8028(3) 0.3202(3) 0.1349(2) 0.0178(9) Uani 1 d . .
C3 C 0.8874(3) 0.3179(3) 0.1142(2) 0.0234(10) Uani 1 d . .
C4 C 0.8876(3) 0.3210(3) 0.0411(2) 0.0237(10) Uani 1 d . .
H4 H 0.9448(3) 0.3210(3) 0.0277(2) 0.028 Uiso 1 calc R .
C5 C 0.8106(3) 0.3240(3) -0.0136(2) 0.0233(10) Uani 1 d . .
C6 C 0.7287(3) 0.3263(3) 0.0064(2) 0.0199(10) Uani 1 d . .
H6 H 0.6751(3) 0.3294(3) -0.0293(2) 0.024 Uiso 1 calc R .
C7 C 0.9766(3) 0.3155(4) 0.1711(3) 0.0316(12) Uani 1 d . .
C8 C 0.9469(4) 0.2318(4) 0.2009(3) 0.0359(13) Uani 1 d . .
H8A H 1.0044(4) 0.2312(4) 0.2371(3) 0.054 Uiso 1 calc R .
H8B H 0.9212(4) 0.1783(4) 0.1593(3) 0.054 Uiso 1 calc R .
H8C H 0.8961(4) 0.2325(4) 0.2253(3) 0.054 Uiso 1 calc R .
C9 C 1.0197(4) 0.4025(4) 0.2358(3) 0.0399(14) Uani 1 d . .
H9A H 1.0381(4) 0.4548(4) 0.2153(3) 0.060 Uiso 1 calc R .
H9B H 1.0779(4) 0.4024(4) 0.2716(3) 0.060 Uiso 1 calc R .
H9C H 0.9703(4) 0.4049(4) 0.2612(3) 0.060 Uiso 1 calc R .
C10 C 1.0596(4) 0.3140(5) 0.1363(3) 0.049(2) Uani 1 d . .
H10A H 1.0800(4) 0.3669(5) 0.1168(3) 0.073 Uiso 1 calc R .
H10B H 1.0358(4) 0.2599(5) 0.0954(3) 0.073 Uiso 1 calc R .
H10C H 1.1157(4) 0.3141(5) 0.1745(3) 0.073 Uiso 1 calc R .
C11 C 0.8199(4) 0.3251(3) -0.0930(2) 0.0277(11) Uani 1 d . .
C12 C 0.7316(4) 0.3342(4) -0.1437(2) 0.0354(13) Uani 1 d . .
H12A H 0.7242(4) 0.3894(4) -0.1218(2) 0.053 Uiso 1 calc R .
H12B H 0.6723(4) 0.2828(4) -0.1491(2) 0.053 Uiso 1 calc R .
H12C H 0.7412(4) 0.3361(4) -0.1929(2) 0.053 Uiso 1 calc R .
C13 C 0.9108(4) 0.4058(4) -0.0881(3) 0.0377(13) Uani 1 d . .
H13A H 0.9694(4) 0.4019(4) -0.0557(3) 0.056 Uiso 1 calc R .
H13B H 0.9030(4) 0.4612(4) -0.0673(3) 0.056 Uiso 1 calc R .
H13C H 0.9182(4) 0.4056(4) -0.1381(3) 0.056 Uiso 1 calc R .
C14 C 0.8301(4) 0.2385(4) -0.1280(3) 0.0428(14) Uani 1 d . .
H14A H 0.8870(4) 0.2320(4) -0.0958(3) 0.064 Uiso 1 calc R .
H14B H 0.8393(4) 0.2406(4) -0.1773(3) 0.064 Uiso 1 calc R .
H14C H 0.7706(4) 0.1875(4) -0.1333(3) 0.064 Uiso 1 calc R .
C15 C 0.6563(3) 0.4456(3) 0.1620(2) 0.0176(9) Uani 1 d . .
C16 C 0.5940(3) 0.4646(3) 0.2032(2) 0.0185(10) Uani 1 d . .
C17 C 0.6237(3) 0.5531(3) 0.2466(2) 0.0193(10) Uani 1 d . .
C18 C 0.7129(3) 0.6153(3) 0.2469(2) 0.0189(10) Uani 1 d . .
H18 H 0.7324(3) 0.6746(3) 0.2763(2) 0.023 Uiso 1 calc R .
C19 C 0.7756(3) 0.5977(3) 0.2079(2) 0.0197(10) Uani 1 d . .
C20 C 0.7449(3) 0.5112(3) 0.1644(2) 0.0193(10) Uani 1 d . .
H20 H 0.7845(3) 0.4962(3) 0.1358(2) 0.023 Uiso 1 calc R .
C21 C 0.5619(3) 0.5810(3) 0.2938(2) 0.0223(10) Uani 1 d . .
C22 C 0.5532(4) 0.5272(3) 0.3524(3) 0.0288(11) Uani 1 d . .
H22A H 0.6189(4) 0.5381(3) 0.3844(3) 0.043 Uiso 1 calc R .
H22B H 0.5200(4) 0.4634(3) 0.3275(3) 0.043 Uiso 1 calc R .
H22C H 0.5150(4) 0.5457(3) 0.3830(3) 0.043 Uiso 1 calc R .
C23 C 0.4593(3) 0.5640(3) 0.2437(3) 0.0291(11) Uani 1 d . .
H23A H 0.4650(3) 0.5986(3) 0.2060(3) 0.044 Uiso 1 calc R .
H23B H 0.4210(3) 0.5824(3) 0.2742(3) 0.044 Uiso 1 calc R .
H23C H 0.4262(3) 0.5002(3) 0.2187(3) 0.044 Uiso 1 calc R .
C24 C 0.6090(4) 0.6804(3) 0.3361(3) 0.0318(12) Uani 1 d . .
H24A H 0.6159(4) 0.7174(3) 0.3002(3) 0.048 Uiso 1 calc R .
H24B H 0.6739(4) 0.6923(3) 0.3700(3) 0.048 Uiso 1 calc R .
H24C H 0.5672(4) 0.6949(3) 0.3650(3) 0.048 Uiso 1 calc R .
C25 C 0.8761(3) 0.6666(3) 0.2136(3) 0.0245(11) Uani 1 d . .
C26 C 0.8948(4) 0.7589(3) 0.2626(3) 0.0392(14) Uani 1 d . .
H26A H 0.8434(4) 0.7803(3) 0.2412(3) 0.059 Uiso 1 calc R .
H26B H 0.9590(4) 0.8012(3) 0.2645(3) 0.059 Uiso 1 calc R .
H26C H 0.8939(4) 0.7539(3) 0.3132(3) 0.059 Uiso 1 calc R .
C27 C 0.9571(4) 0.6346(4) 0.2480(3) 0.0380(13) Uani 1 d . .
H27A H 0.9541(4) 0.6274(4) 0.2978(3) 0.057 Uiso 1 calc R .
H27B H 1.0213(4) 0.6788(4) 0.2521(3) 0.057 Uiso 1 calc R .
H27C H 0.9479(4) 0.5771(4) 0.2161(3) 0.057 Uiso 1 calc R .
C28 C 0.8809(4) 0.6778(4) 0.1354(3) 0.0382(13) Uani 1 d . .
H28A H 0.8292(4) 0.6985(4) 0.1134(3) 0.057 Uiso 1 calc R .
H28B H 0.8715(4) 0.6202(4) 0.1036(3) 0.057 Uiso 1 calc R .
H28C H 0.9452(4) 0.7218(4) 0.1395(3) 0.057 Uiso 1 calc R .
C29 C 0.5235(3) 0.3124(3) 0.0247(2) 0.0184(10) Uani 1 d . .
C30 C 0.4599(4) 0.2243(3) -0.0089(2) 0.0295(12) Uani 1 d . .
H30 H 0.4654(4) 0.1776(3) 0.0139(2) 0.035 Uiso 1 calc R .
C31 C 0.3878(4) 0.2052(4) -0.0766(3) 0.0364(13) Uani 1 d . .
H31 H 0.3445(4) 0.1452(4) -0.1000(3) 0.044 Uiso 1 calc R .
C32 C 0.3790(4) 0.2721(4) -0.1094(2) 0.0311(12) Uani 1 d . .
H32 H 0.3304(4) 0.2580(4) -0.1559(2) 0.037 Uiso 1 calc R .
C33 C 0.4401(4) 0.3601(4) -0.0756(2) 0.0290(12) Uani 1 d . .
H33 H 0.4325(4) 0.4065(4) -0.0981(2) 0.035 Uiso 1 calc R .
C34 C 0.5125(3) 0.3801(3) -0.0089(2) 0.0238(10) Uani 1 d . .
H34 H 0.5549(3) 0.4405(3) 0.0143(2) 0.029 Uiso 1 calc R .
C35 C 0.6485(3) 0.1939(3) 0.3915(2) 0.0167(9) Uani 1 d . .
C36 C 0.7437(3) 0.2088(3) 0.3823(2) 0.0179(9) Uani 1 d . .
C37 C 0.8264(3) 0.2493(3) 0.4481(2) 0.0194(10) Uani 1 d . .
C38 C 0.8094(3) 0.2807(3) 0.5142(2) 0.0184(10) Uani 1 d . .
H38 H 0.8647(3) 0.3092(3) 0.5573(2) 0.022 Uiso 1 calc R .
C39 C 0.7170(3) 0.2739(3) 0.5227(2) 0.0181(9) Uani 1 d . .
C40 C 0.6369(3) 0.2277(3) 0.4598(2) 0.0180(9) Uani 1 d . .
H40 H 0.5726(3) 0.2190(3) 0.4634(2) 0.022 Uiso 1 calc R .
C41 C 0.9318(3) 0.2650(3) 0.4444(2) 0.0254(11) Uani 1 d . .
C42 C 0.9396(4) 0.1800(4) 0.4049(3) 0.0372(13) Uani 1 d . .
H42A H 0.9203(4) 0.1335(4) 0.4314(3) 0.056 Uiso 1 calc R .
H42B H 1.0075(4) 0.1920(4) 0.4042(3) 0.056 Uiso 1 calc R .
H42C H 0.8961(4) 0.1597(4) 0.3535(3) 0.056 Uiso 1 calc R .
C43 C 0.9621(3) 0.3382(4) 0.4028(3) 0.0318(12) Uani 1 d . .
H43A H 0.9571(3) 0.3930(4) 0.4284(3) 0.048 Uiso 1 calc R .
H43B H 0.9186(3) 0.3180(4) 0.3514(3) 0.048 Uiso 1 calc R .
H43C H 1.0300(3) 0.3502(4) 0.4021(3) 0.048 Uiso 1 calc R .
C44 C 1.0053(3) 0.2954(4) 0.5232(3) 0.0372(13) Uani 1 d . .
H44A H 1.0027(3) 0.3504(4) 0.5509(3) 0.056 Uiso 1 calc R .
H44B H 1.0717(3) 0.3066(4) 0.5192(3) 0.056 Uiso 1 calc R .
H44C H 0.9880(3) 0.2484(4) 0.5498(3) 0.056 Uiso 1 calc R .
C45 C 0.7026(3) 0.3194(3) 0.5943(2) 0.0222(10) Uani 1 d . .
C46 C 0.6248(4) 0.2518(4) 0.6179(3) 0.0358(13) Uani 1 d . .
H46A H 0.5633(4) 0.2258(4) 0.5769(3) 0.054 Uiso 1 calc R .
H46B H 0.6137(4) 0.2822(4) 0.6621(3) 0.054 Uiso 1 calc R .
H46C H 0.6477(4) 0.2042(4) 0.6296(3) 0.054 Uiso 1 calc R .
C47 C 0.7971(4) 0.3581(4) 0.6591(3) 0.0380(14) Uani 1 d . .
H47A H 0.8480(4) 0.4016(4) 0.6452(3) 0.057 Uiso 1 calc R .
H47B H 0.8189(4) 0.3098(4) 0.6704(3) 0.057 Uiso 1 calc R .
H47C H 0.7852(4) 0.3878(4) 0.7032(3) 0.057 Uiso 1 calc R .
C48 C 0.6674(4) 0.3951(4) 0.5779(3) 0.0406(14) Uani 1 d . .
H48A H 0.6067(4) 0.3704(4) 0.5362(3) 0.061 Uiso 1 calc R .
H48B H 0.7180(4) 0.4396(4) 0.5646(3) 0.061 Uiso 1 calc R .
H48C H 0.6552(4) 0.4236(4) 0.6223(3) 0.061 Uiso 1 calc R .
C49 C 0.4371(3) 0.1376(3) 0.3363(2) 0.0164(9) Uani 1 d . .
C50 C 0.4218(3) 0.2193(3) 0.3418(2) 0.0162(9) Uani 1 d . .
C51 C 0.3396(3) 0.2242(3) 0.3648(2) 0.0192(10) Uani 1 d . .
C52 C 0.2780(3) 0.1477(3) 0.3785(2) 0.0239(11) Uani 1 d . .
H52 H 0.2228(3) 0.1514(3) 0.3934(2) 0.029 Uiso 1 calc R .
C53 C 0.2917(3) 0.0663(3) 0.3721(2) 0.0215(10) Uani 1 d . .
C54 C 0.3733(3) 0.0631(3) 0.3510(2) 0.0190(10) Uani 1 d . .
H54 H 0.3861(3) 0.0093(3) 0.3464(2) 0.023 Uiso 1 calc R .
C55 C 0.3200(3) 0.3120(3) 0.3765(3) 0.0258(11) Uani 1 d . .
C56 C 0.4070(3) 0.3832(3) 0.4390(2) 0.0274(11) Uani 1 d . .
H56A H 0.4678(3) 0.3911(3) 0.4254(2) 0.041 Uiso 1 calc R .
H56B H 0.4121(3) 0.3639(3) 0.4857(2) 0.041 Uiso 1 calc R .
H56C H 0.3968(3) 0.4400(3) 0.4459(2) 0.041 Uiso 1 calc R .
C57 C 0.3067(4) 0.3425(3) 0.3032(3) 0.0308(12) Uani 1 d . .
H57A H 0.2509(4) 0.2961(3) 0.2641(3) 0.046 Uiso 1 calc R .
H57B H 0.3664(4) 0.3524(3) 0.2876(3) 0.046 Uiso 1 calc R .
H57C H 0.2942(4) 0.3982(3) 0.3111(3) 0.046 Uiso 1 calc R .
C58 C 0.2262(4) 0.3015(4) 0.3998(3) 0.0436(15) Uani 1 d . .
H58A H 0.1696(4) 0.2562(4) 0.3606(3) 0.065 Uiso 1 calc R .
H58B H 0.2169(4) 0.3588(4) 0.4069(3) 0.065 Uiso 1 calc R .
H58C H 0.2322(4) 0.2827(4) 0.4466(3) 0.065 Uiso 1 calc R .
C59 C 0.2240(3) -0.0156(4) 0.3900(3) 0.0312(12) Uani 1 d . .
C60 C 0.1930(4) -0.0996(4) 0.3266(3) 0.0446(15) Uani 1 d . .
H60A H 0.1565(4) -0.0913(4) 0.2803(3) 0.067 Uiso 1 calc R .
H60B H 0.1511(4) -0.1513(4) 0.3394(3) 0.067 Uiso 1 calc R .
H60C H 0.2515(4) -0.1100(4) 0.3197(3) 0.067 Uiso 1 calc R .
C61 C 0.1300(4) -0.0040(4) 0.3998(4) 0.057(2) Uani 1 d . .
H61A H 0.0942(4) 0.0056(4) 0.3539(4) 0.086 Uiso 1 calc R .
H61B H 0.1471(4) 0.0477(4) 0.4415(4) 0.086 Uiso 1 calc R .
H61C H 0.0887(4) -0.0579(4) 0.4103(4) 0.086 Uiso 1 calc R .
C62 C 0.2810(5) -0.0306(4) 0.4617(3) 0.054(2) Uani 1 d . .
H62A H 0.3408(5) -0.0381(4) 0.4549(3) 0.082 Uiso 1 calc R .
H62B H 0.2399(5) -0.0844(4) 0.4724(3) 0.082 Uiso 1 calc R .
H62C H 0.2985(5) 0.0213(4) 0.5034(3) 0.082 Uiso 1 calc R .
C63 C 0.5351(3) 0.0208(3) 0.2884(2) 0.0204(10) Uani 1 d . .
C64 C 0.4941(3) -0.0269(3) 0.2130(2) 0.0251(11) Uani 1 d . .
H64 H 0.4723(3) 0.0012(3) 0.1762(2) 0.030 Uiso 1 calc R .
C65 C 0.4855(4) -0.1147(3) 0.1927(3) 0.0335(12) Uani 1 d . .
H65 H 0.4581(4) -0.1470(3) 0.1417(3) 0.040 Uiso 1 calc R .
C66 C 0.5166(4) -0.1558(3) 0.2461(3) 0.0329(12) Uani 1 d . .
H66 H 0.5103(4) -0.2165(3) 0.2319(3) 0.040 Uiso 1 calc R .
C67 C 0.5570(4) -0.1091(3) 0.3202(3) 0.0318(12) Uani 1 d . .
H67 H 0.5788(4) -0.1376(3) 0.3568(3) 0.038 Uiso 1 calc R .
C68 C 0.5656(3) -0.0216(3) 0.3414(2) 0.0247(11) Uani 1 d . .
H68 H 0.5927(3) 0.0099(3) 0.3926(2) 0.030 Uiso 1 calc R .
O70 O 0.3722(2) 0.2093(2) 0.1652(2) 0.0273(8) Uani 1 d D .
H70 H 0.3472(34) 0.2428(28) 0.1396(24) 0.035 Uiso 1 d D .
C70 C 0.3319(5) 0.1197(4) 0.1251(4) 0.057(2) Uani 1 d . .
H70A H 0.3836(5) 0.0939(4) 0.1318(4) 0.069 Uiso 1 calc R .
H70B H 0.3076(5) 0.1162(4) 0.0713(4) 0.069 Uiso 1 calc R .
C71 C 0.2473(7) 0.0650(6) 0.1506(4) 0.119(4) Uani 1 d . .
H71A H 0.2211(7) 0.0027(6) 0.1213(4) 0.179 Uiso 1 calc R .
H71B H 0.1953(7) 0.0896(6) 0.1430(4) 0.179 Uiso 1 calc R .
H71C H 0.2713(7) 0.0675(6) 0.2037(4) 0.179 Uiso 1 calc R .
O80 O 0.6852(2) 0.1199(2) 0.1500(2) 0.0295(8) Uani 1 d D .
H80 H 0.7256(30) 0.0966(32) 0.1736(25) 0.038 Uiso 1 d D .
C80 C 0.6215(4) 0.0764(4) 0.0773(3) 0.0379(13) Uani 1 d . .
H80A H 0.5754(4) 0.1073(4) 0.0645(3) 0.045 Uiso 1 calc R .
H80B H 0.5825(4) 0.0142(4) 0.0762(3) 0.045 Uiso 1 calc R .
C81 C 0.6762(5) 0.0746(5) 0.0185(3) 0.062(2) Uani 1 d . .
H81A H 0.6288(5) 0.0437(5) -0.0309(3) 0.093 Uiso 1 calc R .
H81B H 0.7210(5) 0.0429(5) 0.0302(3) 0.093 Uiso 1 calc R .
H81C H 0.7139(5) 0.1360(5) 0.0185(3) 0.093 Uiso 1 calc R .
O9 O 0.6828(2) 0.3521(2) 0.3060(2) 0.0240(7) Uani 1 d . .
C90 C 0.7619(7) 0.4350(6) 0.3399(5) 0.031(2) Uiso 0.55 d P 1
H90A H 0.7473(7) 0.4816(6) 0.3172(5) 0.037 Uiso 0.55 calc PR 1
H90B H 0.8219(7) 0.4302(6) 0.3293(5) 0.037 Uiso 0.55 calc PR 1
C91 C 0.7823(8) 0.4644(7) 0.4254(5) 0.041(2) Uiso 0.55 d P 1
H91A H 0.8376(8) 0.5218(7) 0.4456(5) 0.062 Uiso 0.55 calc PR 1
H91B H 0.7984(8) 0.4192(7) 0.4484(5) 0.062 Uiso 0.55 calc PR 1
H91C H 0.7238(8) 0.4707(7) 0.4363(5) 0.062 Uiso 0.55 calc PR 1
O100 O 0.6860(4) 0.6651(4) -0.1275(3) 0.0244(14) Uiso 0.50 d P 1
C100 C 0.7251(5) 0.6449(6) -0.0678(5) 0.090(3) Uani 1 d . 1
H10D H 0.7188(5) 0.6856(6) -0.0262(5) 0.109 Uiso 1 calc R 1
H10E H 0.7961(5) 0.6653(6) -0.0633(5) 0.109 Uiso 1 calc R 1
C101 C 0.7025(5) 0.5591(4) -0.0482(3) 0.057(2) Uani 1 d . 1
H10F H 0.7458(5) 0.5669(4) 0.0015(3) 0.085 Uiso 1 calc R 1
H10G H 0.7126(5) 0.5162(4) -0.0851(3) 0.085 Uiso 1 calc R 1
H10H H 0.6340(5) 0.5366(4) -0.0478(3) 0.085 Uiso 1 calc R 1
C90X C 0.7199(8) 0.4045(8) 0.3776(6) 0.035(3) Uiso 0.45 d P 2
H90C H 0.7464(8) 0.3709(8) 0.4103(6) 0.042 Uiso 0.45 calc PR 2
H90D H 0.6650(8) 0.4143(8) 0.3936(6) 0.042 Uiso 0.45 calc PR 2
C91X C 0.7995(9) 0.4947(9) 0.3907(7) 0.040(3) Uiso 0.45 d P 2
H91D H 0.8206(9) 0.5262(9) 0.4436(7) 0.060 Uiso 0.45 calc PR 2
H91E H 0.7740(9) 0.5301(9) 0.3602(7) 0.060 Uiso 0.45 calc PR 2
H91F H 0.8556(9) 0.4864(9) 0.3767(7) 0.060 Uiso 0.45 calc PR 2
O101 O 0.6588(5) 0.6728(5) -0.0902(4) 0.037(2) Uiso 0.50 d P 2
O200 O 0.7433(3) 0.0215(3) 0.2358(2) 0.0422(10) Uani 1 d . .
H200 H 0.7421(34) 0.0537(34) 0.2746(5) 0.063 Uiso 1 calc R .
C201 C 0.8089(7) -0.0573(6) 0.3201(5) 0.096(3) Uani 1 d . .
H20A H 0.8597(7) -0.0830(6) 0.3299(5) 0.144 Uiso 1 calc R .
H20B H 0.7441(7) -0.1042(6) 0.3093(5) 0.144 Uiso 1 calc R .
H20C H 0.8198(7) -0.0105(6) 0.3641(5) 0.144 Uiso 1 calc R .
C200 C 0.8134(5) -0.0181(5) 0.2552(4) 0.064(2) Uani 1 d . .
H20D H 0.8798(5) 0.0278(5) 0.2662(4) 0.077 Uiso 1 calc R .
H20E H 0.8040(5) -0.0657(5) 0.2115(4) 0.077 Uiso 1 calc R .
O300 O 0.0000 0.0000 0.0000 0.159(9) Uiso 0.50 d SP .
O301 O 0.9161(25) -0.0811(23) 0.0708(18) 0.154(12) Uiso 0.25 d P .

loop_
_atom_type_symbol
_atom_type_description
_atom_type_scat_dispersion_real
_atom_type_scat_dispersion_imag
_atom_type_scat_source
C C 0.0033 0.0016 'International Tables Vol C Tables 4.2.6.8 and 6.1.1.4'
H H 0.0000 0.0000 'International Tables Vol C Tables 4.2.6.8 and 6.1.1.4'
O O 0.0106 0.0060 'International Tables Vol C Tables 4.2.6.8 and 6.1.1.4'
P P 0.1023 0.0942 'International Tables Vol C Tables 4.2.6.8 and 6.1.1.4'
Co Co 0.3494 0.9721 'International Tables Vol C Tables 4.2.6.8 and 6.1.1.4'

loop_
_geom_angle_atom_site_label_1
_geom_angle_atom_site_label_2
_geom_angle_atom_site_label_3
_geom_angle
_geom_angle_site_symmetry_1
_geom_angle_site_symmetry_3
_geom_angle_publ_flag
O2 Co1 O5 111.07(12) . . ?
O2 Co1 O80 95.37(13) . . ?
O5 Co1 O80 90.41(12) . . ?
O2 Co1 O4 155.56(12) . . ?
O5 Co1 O4 89.70(11) . . ?
O80 Co1 O4 97.28(13) . . ?
O2 Co1 O1 86.73(12) . . ?
O5 Co1 O1 161.23(11) . . ?
O80 Co1 O1 93.90(11) . . ?
O4 Co1 O1 71.64(11) . . ?
O2 Co1 O9 85.73(12) . . ?
O5 Co1 O9 95.76(11) . . ?
O80 Co1 O9 172.90(11) . . ?
O4 Co1 O9 79.27(11) . . ?
O1 Co1 O9 79.14(10) . . ?
O6 Co2 O3 109.70(12) . . ?
O6 Co2 O70 95.50(13) . . ?
O3 Co2 O70 93.04(13) . . ?
O6 Co2 O1 156.84(12) . . ?
O3 Co2 O1 89.34(11) . . ?
O70 Co2 O1 96.54(12) . . ?
O6 Co2 O4 87.61(11) . . ?
O3 Co2 O4 161.18(11) . . ?
O70 Co2 O4 92.52(12) . . ?
O1 Co2 O4 72.17(11) . . ?
O6 Co2 O9 85.44(11) . . ?
O3 Co2 O9 95.75(12) . . ?
O70 Co2 O9 170.28(12) . . ?
O1 Co2 O9 79.45(10) . . ?
O4 Co2 O9 77.84(11) . . ?
O1 P1 C1 110.3(2) . . ?
O1 P1 C15 112.9(2) . . ?
C1 P1 C15 108.5(2) . . ?
O1 P1 C29 108.3(2) . . ?
C1 P1 C29 107.8(2) . . ?
C15 P1 C29 109.0(2) . . ?
O4 P2 C35 113.1(2) . . ?
O4 P2 C49 111.0(2) . . ?
C35 P2 C49 108.7(2) . . ?
O4 P2 C63 107.3(2) . . ?
C35 P2 C63 107.9(2) . . ?
C49 P2 C63 108.7(2) . . ?
P1 O1 Co2 120.3(2) . . ?
P1 O1 Co1 120.6(2) . . ?
Co2 O1 Co1 91.56(10) . . ?
C2 O2 Co1 125.8(3) . . ?
C16 O3 Co2 121.1(2) . . ?
P2 O4 Co1 119.1(2) . . ?
P2 O4 Co2 119.6(2) . . ?
Co1 O4 Co2 92.61(11) . . ?
C36 O5 Co1 120.1(3) . . ?
C50 O6 Co2 124.1(3) . . ?
C2 C1 C6 121.6(4) . . ?
C2 C1 P1 117.5(3) . . ?
C6 C1 P1 120.8(3) . . ?
O2 C2 C1 119.3(4) . . ?
O2 C2 C3 122.7(4) . . ?
C1 C2 C3 118.0(4) . . ?
C4 C3 C2 117.5(4) . . ?
C4 C3 C7 121.4(4) . . ?
C2 C3 C7 121.1(4) . . ?
C5 C4 C3 125.1(4) . . ?
C6 C5 C4 117.4(4) . . ?
C6 C5 C11 123.0(4) . . ?
C4 C5 C11 119.6(4) . . ?
C5 C6 C1 120.3(4) . . ?
C8 C7 C3 110.3(4) . . ?
C8 C7 C10 107.8(5) . . ?
C3 C7 C10 111.9(4) . . ?
C8 C7 C9 111.2(4) . . ?
C3 C7 C9 108.9(4) . . ?
C10 C7 C9 106.6(4) . . ?
C12 C11 C14 108.7(4) . . ?
C12 C11 C13 107.4(4) . . ?
C14 C11 C13 109.7(4) . . ?
C12 C11 C5 112.2(4) . . ?
C14 C11 C5 109.6(4) . . ?
C13 C11 C5 109.2(4) . . ?
C20 C15 C16 121.8(4) . . ?
C20 C15 P1 119.5(3) . . ?
C16 C15 P1 118.6(3) . . ?
O3 C16 C17 123.2(4) . . ?
O3 C16 C15 119.1(4) . . ?
C17 C16 C15 117.7(4) . . ?
C18 C17 C16 117.7(4) . . ?
C18 C17 C21 120.3(4) . . ?
C16 C17 C21 122.0(4) . . ?
C19 C18 C17 125.5(4) . . ?
C20 C19 C18 116.3(4) . . ?
C20 C19 C25 119.9(4) . . ?
C18 C19 C25 123.8(4) . . ?
C19 C20 C15 121.0(4) . . ?
C22 C21 C23 109.5(4) . . ?
C22 C21 C24 106.9(4) . . ?
C23 C21 C24 108.1(4) . . ?
C22 C21 C17 109.4(4) . . ?
C23 C21 C17 110.3(3) . . ?
C24 C21 C17 112.5(4) . . ?
C27 C25 C28 109.4(4) . . ?
C27 C25 C26 108.6(4) . . ?
C28 C25 C26 107.9(4) . . ?
C27 C25 C19 109.4(4) . . ?
C28 C25 C19 109.9(4) . . ?
C26 C25 C19 111.7(4) . . ?
C30 C29 C34 119.4(4) . . ?
C30 C29 P1 118.1(3) . . ?
C34 C29 P1 122.4(3) . . ?
C29 C30 C31 119.3(5) . . ?
C32 C31 C30 120.6(5) . . ?
C31 C32 C33 120.6(4) . . ?
C32 C33 C34 119.6(5) . . ?
C33 C34 C29 120.4(4) . . ?
C40 C35 C36 121.4(4) . . ?
C40 C35 P2 120.4(3) . . ?
C36 C35 P2 118.2(3) . . ?
O5 C36 C35 118.8(4) . . ?
O5 C36 C37 123.8(4) . . ?
C35 C36 C37 117.4(4) . . ?
C38 C37 C36 117.6(4) . . ?
C38 C37 C41 120.8(4) . . ?
C36 C37 C41 121.3(4) . . ?
C37 C38 C39 125.4(4) . . ?
C40 C39 C38 116.1(4) . . ?
C40 C39 C45 120.1(4) . . ?
C38 C39 C45 123.7(4) . . ?
C39 C40 C35 121.5(4) . . ?
C42 C41 C43 109.6(4) . . ?
C42 C41 C44 106.7(4) . . ?
C43 C41 C44 108.7(4) . . ?
C42 C41 C37 111.5(4) . . ?
C43 C41 C37 109.1(4) . . ?
C44 C41 C37 111.3(4) . . ?
C47 C45 C46 108.0(4) . . ?
C47 C45 C39 112.1(4) . . ?
C46 C45 C39 110.1(4) . . ?
C47 C45 C48 109.3(4) . . ?
C46 C45 C48 109.3(4) . . ?
C39 C45 C48 108.0(4) . . ?
C54 C49 C50 122.1(4) . . ?
C54 C49 P2 121.4(3) . . ?
C50 C49 P2 116.5(3) . . ?
O6 C50 C49 119.3(4) . . ?
O6 C50 C51 123.2(4) . . ?
C49 C50 C51 117.4(4) . . ?
C52 C51 C50 118.2(4) . . ?
C52 C51 C55 120.6(4) . . ?
C50 C51 C55 121.2(4) . . ?
C51 C52 C53 124.7(4) . . ?
C54 C53 C52 116.4(4) . . ?
C54 C53 C59 120.3(4) . . ?
C52 C53 C59 123.2(4) . . ?
C53 C54 C49 121.1(4) . . ?
C56 C55 C58 108.0(4) . . ?
C56 C55 C51 108.5(4) . . ?
C58 C55 C51 112.3(4) . . ?
C56 C55 C57 110.9(4) . . ?
C58 C55 C57 107.1(4) . . ?
C51 C55 C57 110.0(4) . . ?
C62 C59 C61 110.0(5) . . ?
C62 C59 C60 108.3(5) . . ?
C61 C59 C60 107.3(4) . . ?
C62 C59 C53 108.5(4) . . ?
C61 C59 C53 112.2(4) . . ?
C60 C59 C53 110.6(4) . . ?
C68 C63 C64 119.3(4) . . ?
C68 C63 P2 122.6(3) . . ?
C64 C63 P2 118.1(4) . . ?
C65 C64 C63 119.8(5) . . ?
C66 C65 C64 120.2(5) . . ?
C65 C66 C67 120.1(5) . . ?
C68 C67 C66 120.3(5) . . ?
C67 C68 C63 120.3(4) . . ?
C70 O70 Co2 130.1(3) . . ?
O70 C70 C71 111.9(6) . . ?
C80 O80 Co1 131.1(3) . . ?
O80 C80 C81 112.7(5) . . ?
C90X O9 Co1 142.0(6) . . ?
C90 O9 Co1 124.5(4) . . ?
C90X O9 Co2 127.5(5) . . ?
C90 O9 Co2 143.0(4) . . ?
Co1 O9 Co2 81.90(10) . . ?
O9 C90 C91 113.2(7) . . ?
O100 C100 C101 130.1(7) . . ?
O9 C90X C91X 116.6(9) . . ?
O200 C200 C201 114.6(6) . . ?

loop_
_geom_bond_atom_site_label_1
_geom_bond_atom_site_label_2
_geom_bond_distance
_geom_bond_site_symmetry_2
_geom_bond_publ_flag
Co1 O2 1.969(3) . ?
Co1 O5 2.023(3) . ?
Co1 O80 2.109(3) . ?
Co1 O4 2.115(3) . ?
Co1 O1 2.178(3) . ?
Co1 O9 2.332(3) . ?
Co2 O6 1.977(3) . ?
Co2 O3 2.015(3) . ?
Co2 O70 2.101(3) . ?
Co2 O1 2.120(3) . ?
Co2 O4 2.146(3) . ?
Co2 O9 2.369(3) . ?
P1 O1 1.536(3) . ?
P1 C1 1.780(4) . ?
P1 C15 1.792(5) . ?
P1 C29 1.803(4) . ?
P2 O4 1.533(3) . ?
P2 C35 1.780(4) . ?
P2 C49 1.782(4) . ?
P2 C63 1.795(5) . ?
O2 C2 1.337(5) . ?
O3 C16 1.344(5) . ?
O5 C36 1.347(5) . ?
O6 C50 1.328(5) . ?
C1 C2 1.416(6) . ?
C1 C6 1.417(6) . ?
C2 C3 1.423(6) . ?
C3 C4 1.397(6) . ?
C3 C7 1.537(6) . ?
C4 C5 1.391(6) . ?
C5 C6 1.377(6) . ?
C5 C11 1.545(6) . ?
C7 C8 1.533(7) . ?
C7 C10 1.543(7) . ?
C7 C9 1.561(7) . ?
C11 C12 1.518(7) . ?
C11 C14 1.530(7) . ?
C11 C13 1.537(7) . ?
C15 C20 1.404(6) . ?
C15 C16 1.423(6) . ?
C16 C17 1.414(6) . ?
C17 C18 1.399(6) . ?
C17 C21 1.543(6) . ?
C18 C19 1.391(6) . ?
C19 C20 1.386(6) . ?
C19 C25 1.538(6) . ?
C21 C22 1.525(6) . ?
C21 C23 1.532(6) . ?
C21 C24 1.539(7) . ?
C25 C27 1.529(7) . ?
C25 C28 1.538(7) . ?
C25 C26 1.539(7) . ?
C29 C30 1.393(7) . ?
C29 C34 1.394(6) . ?
C30 C31 1.397(7) . ?
C31 C32 1.366(7) . ?
C32 C33 1.383(7) . ?
C33 C34 1.384(6) . ?
C35 C40 1.396(6) . ?
C35 C36 1.429(6) . ?
C36 C37 1.433(6) . ?
C37 C38 1.386(6) . ?
C37 C41 1.543(6) . ?
C38 C39 1.405(6) . ?
C39 C40 1.390(6) . ?
C39 C45 1.535(6) . ?
C41 C42 1.518(7) . ?
C41 C43 1.539(7) . ?
C41 C44 1.541(6) . ?
C45 C47 1.524(6) . ?
C45 C46 1.532(7) . ?
C45 C48 1.538(7) . ?
C49 C54 1.398(6) . ?
C49 C50 1.415(6) . ?
C50 C51 1.420(6) . ?
C51 C52 1.399(6) . ?
C51 C55 1.542(6) . ?
C52 C53 1.397(7) . ?
C53 C54 1.388(6) . ?
C53 C59 1.539(6) . ?
C55 C56 1.536(7) . ?
C55 C58 1.538(6) . ?
C55 C57 1.543(7) . ?
C59 C62 1.534(7) . ?
C59 C61 1.531(7) . ?
C59 C60 1.534(7) . ?
C63 C68 1.384(6) . ?
C63 C64 1.405(6) . ?
C64 C65 1.377(7) . ?
C65 C66 1.377(7) . ?
C66 C67 1.381(7) . ?
C67 C68 1.373(7) . ?
O70 C70 1.396(7) . ?
C70 C71 1.528(10) . ?
O80 C80 1.408(6) . ?
C80 C81 1.529(8) . ?
O9 C90X 1.367(11) . ?
O9 C90 1.417(10) . ?
C90 C91 1.546(13) . ?
O100 C100 1.296(9) . ?
C100 C101 1.459(9) . ?
C90X C91X 1.51(2) . ?
O200 C200 1.413(7) . ?
C201 C200 1.480(10) . ?
